data_7216895
loop_
_publ_author_name
'Alder, Mark J.'
'Bates, Vanessa M.'
'Cross, Wendy I.'
'Flower, Kevin R.'
'Pritchard, Robin G.'

_publ_section_title
;
 The synthesis and structural characterisation of some azo-containing
 phosphine chalcogenides and comparison to non-phosphorus-containing
 analogues
;
_journal_issue 20
_journal_name_full 'Journal of the Chemical Society, Perkin Transactions 1'
_journal_page_first 2669
_journal_paper_doi 10.1039/b104918f
_journal_year 2001
_chemical_formula_sum 'C33 H29 Cl2 N4 O P S'
_chemical_formula_weight 631.53
_chemical_name_systematic
; 
? 
;
_space_group_IT_number 14
_symmetry_cell_setting monoclinic
_symmetry_space_group_name_Hall '-P 2ybc'
_symmetry_space_group_name_H-M 'P 1 21/c 1'
_atom_sites_solution_hydrogens geom
_atom_sites_solution_primary direct
_atom_sites_solution_secondary difmap
_audit_creation_method SHELXL-97
_cell_angle_alpha 90.00
_cell_angle_beta 93.860(10)
_cell_angle_gamma 90.00
_cell_formula_units_Z 4
_cell_length_a 16.037(2)
_cell_length_b 7.6280(10)
_cell_length_c 26.332(2)
_cell_measurement_temperature 295(2)
_cell_volume 3213.9(6)
_computing_structure_refinement 'SHELXL-97 (Sheldrick, 1997)'
_computing_structure_solution 'SHELXS-97 (Sheldrick, 1990)'
_diffrn_ambient_temperature 295(2)
_diffrn_measured_fraction_theta_full 0.825
_diffrn_measured_fraction_theta_max 0.825
_diffrn_radiation_monochromator graphite
_diffrn_radiation_source 'fine-focus sealed tube'
_diffrn_radiation_type MoK\a
_diffrn_radiation_wavelength 0.71069
_diffrn_reflns_av_R_equivalents 0.1420
_diffrn_reflns_av_sigmaI/netI 0.1423
_diffrn_reflns_limit_h_max 12
_diffrn_reflns_limit_h_min 0
_diffrn_reflns_limit_k_max 7
_diffrn_reflns_limit_k_min -7
_diffrn_reflns_limit_l_max 24
_diffrn_reflns_limit_l_min -25
_diffrn_reflns_number 5205
_diffrn_reflns_theta_full 20.01
_diffrn_reflns_theta_max 20.01
_diffrn_reflns_theta_min 2.55
_exptl_absorpt_coefficient_mu 0.349
_exptl_absorpt_correction_T_max 0.9659
_exptl_absorpt_correction_T_min 0.8875
_exptl_crystal_colour red
_exptl_crystal_density_diffrn 1.305
_exptl_crystal_density_method 'not measured'
_exptl_crystal_description plate
_exptl_crystal_F_000 1312
_exptl_crystal_size_max 0.35
_exptl_crystal_size_mid 0.25
_exptl_crystal_size_min 0.10
_refine_diff_density_max 0.217
_refine_diff_density_min -0.234
_refine_diff_density_rms 0.048
_refine_ls_extinction_coef 0.0011(6)
_refine_ls_extinction_expression Fc^*^=kFc[1+0.001xFc^2^\l^3^/sin(2\q)]^-1/4^
_refine_ls_extinction_method SHELXL
_refine_ls_goodness_of_fit_ref 0.990
_refine_ls_hydrogen_treatment mixed
_refine_ls_matrix_type full
_refine_ls_number_parameters 389
_refine_ls_number_reflns 2744
_refine_ls_number_restraints 0
_refine_ls_restrained_S_all 0.990
_refine_ls_R_factor_all 0.1586
_refine_ls_R_factor_gt 0.0543
_refine_ls_shift/su_max 0.002
_refine_ls_shift/su_mean 0.000
_refine_ls_structure_factor_coef Fsqd
_refine_ls_weighting_details 'w=1/[\s^2^(Fo^2^)+(0.0464P)^2^+0.0000P] where P=(Fo^2^+2Fc^2^)/3'
_refine_ls_weighting_scheme calc
_refine_ls_wR_factor_gt 0.1084
_refine_ls_wR_factor_ref 0.1432
_reflns_number_gt 1265
_reflns_number_total 2744
_reflns_threshold_expression >2sigma(I)
_cod_data_source_file b104918f.txt
_cod_data_source_block comp4b
_cod_depositor_comments
;
The following automatic conversions were performed:

'_refine_ls_weighting_scheme' value 'calc
w=1/[\s^2^(Fo^2^)+(0.0464P)^2^+0.0000P] where P=(Fo^2^+2Fc^2^)/3' was
changed to 'calc'. New tag '_refine_ls_weighting_details' was
created. The value of the new tag was set to
'w=1/[\s^2^(Fo^2^)+(0.0464P)^2^+0.0000P] where P=(Fo^2^+2Fc^2^)/3'.

Automatic conversion script
Id: cif_fix_values 3143 2015-03-26 13:38:13Z robertas 
;
_cod_original_sg_symbol_H-M 'P 21/c'
_cod_database_code 7216895

loop_
_symmetry_equiv_pos_as_xyz
'x, y, z'
'-x, y+1/2, -z+1/2'
'-x, -y, -z'
'x, -y-1/2, z-1/2'

loop_
_atom_site_label
_atom_site_type_symbol
_atom_site_fract_x
_atom_site_fract_y
_atom_site_fract_z
_atom_site_U_iso_or_equiv
_atom_site_adp_type
_atom_site_occupancy
_atom_site_calc_flag
_atom_site_refinement_flags
S1 S 0.35009(17) 0.4235(3) 0.36274(9) 0.0878(9) Uani 1 d .
Cl1 Cl 0.05129(19) 0.3567(4) 0.31615(11) 0.1326(12) Uani 1 d .
Cl2 Cl 0.0942(2) 0.3054(5) 0.42384(13) 0.1759(17) Uani 1 d .
P1 P 0.36083(15) 0.6806(3) 0.36394(8) 0.0617(8) Uani 1 d .
O1 O 0.4971(8) 0.8193(11) 0.5449(3) 0.073(3) Uani 0.853(14) d P
H1 H 0.537(6) 0.788(12) 0.534(4) 0.06(5) Uiso 0.853(14) d P
O1B O 0.230(3) 0.988(7) 0.520(2) 0.13(2) Uiso 0.147(14) d P
N1 N 0.4988(6) 0.6701(9) 0.4419(2) 0.059(2) Uani 1 d .
N2 N 0.5646(6) 0.6556(9) 0.4724(3) 0.065(2) Uani 1 d .
N3 N 0.2067(8) 0.8272(9) 0.4182(3) 0.072(2) Uani 1 d .
N4 N 0.1447(8) 0.8486(9) 0.4444(3) 0.077(3) Uani 1 d .
C1 C 0.4323(10) 0.8319(12) 0.5122(4) 0.066(3) Uani 1 d .
C2 C 0.4309(7) 0.7583(10) 0.4619(4) 0.056(3) Uani 1 d .
C3 C 0.3563(9) 0.7724(10) 0.4290(3) 0.061(3) Uani 1 d .
C4 C 0.2839(9) 0.8438(11) 0.4473(4) 0.064(3) Uani 1 d .
C5 C 0.2892(10) 0.9203(12) 0.4975(4) 0.079(3) Uani 1 d .
H5 H 0.2424 0.9732 0.5098 0.095 Uiso 1 calc R
C6 C 0.3614(10) 0.9156(12) 0.5266(4) 0.070(3) Uani 1 d .
H6 H 0.3636 0.9716 0.5580 0.084 Uiso 1 calc R
C7 C 0.6354(7) 0.5698(11) 0.4523(4) 0.061(3) Uani 1 d .
C8 C 0.7066(8) 0.5636(11) 0.4845(3) 0.070(3) Uani 1 d .
H8 H 0.7071 0.6113 0.5170 0.084 Uiso 1 calc R
C9 C 0.7781(7) 0.4844(13) 0.4674(4) 0.082(3) Uani 1 d .
H9 H 0.8265 0.4800 0.4889 0.099 Uiso 1 calc R
C10 C 0.7785(8) 0.4123(11) 0.4193(4) 0.073(3) Uani 1 d .
C11 C 0.7046(9) 0.4218(12) 0.3877(3) 0.078(3) Uani 1 d .
H11 H 0.7038 0.3753 0.3550 0.094 Uiso 1 calc R
C12 C 0.6318(7) 0.4996(11) 0.4042(4) 0.075(3) Uani 1 d .
H12 H 0.5828 0.5034 0.3832 0.090 Uiso 1 calc R
C13 C 0.8570(6) 0.3283(13) 0.4016(3) 0.105(3) Uani 1 d .
H13A H 0.9004 0.3333 0.4285 0.158 Uiso 0.50 calc PR
H13B H 0.8746 0.3900 0.3724 0.158 Uiso 0.50 calc PR
H13C H 0.8458 0.2081 0.3927 0.158 Uiso 0.50 calc PR
H13D H 0.8468 0.2876 0.3673 0.158 Uiso 0.50 calc PR
H13E H 0.8726 0.2309 0.4234 0.158 Uiso 0.50 calc PR
H13F H 0.9014 0.4128 0.4031 0.158 Uiso 0.50 calc PR
C14 C 0.0637(9) 0.8430(11) 0.4177(4) 0.074(3) Uani 1 d .
C15 C -0.0057(10) 0.8296(11) 0.4472(4) 0.080(3) Uani 1 d .
H15 H 0.0020 0.8193 0.4824 0.097 Uiso 1 calc R
C16 C -0.0853(8) 0.8316(11) 0.4239(5) 0.084(3) Uani 1 d .
H16 H -0.1305 0.8274 0.4442 0.101 Uiso 1 calc R
C17 C -0.1006(8) 0.8394(12) 0.3725(5) 0.082(3) Uani 1 d .
C18 C -0.0338(10) 0.8532(13) 0.3428(4) 0.095(4) Uani 1 d .
H18 H -0.0430 0.8619 0.3077 0.115 Uiso 1 calc R
C19 C 0.0478(8) 0.8543(12) 0.3649(4) 0.094(3) Uani 1 d .
H19 H 0.0924 0.8626 0.3442 0.112 Uiso 1 calc R
C20 C -0.1892(7) 0.8459(12) 0.3483(4) 0.117(4) Uani 1 d .
H20A H -0.2282 0.8377 0.3744 0.176 Uiso 0.50 calc PR
H20B H -0.1979 0.7497 0.3251 0.176 Uiso 0.50 calc PR
H20C H -0.1977 0.9545 0.3303 0.176 Uiso 0.50 calc PR
H20D H -0.1877 0.8569 0.3121 0.176 Uiso 0.50 calc PR
H20E H -0.2180 0.9449 0.3614 0.176 Uiso 0.50 calc PR
H20F H -0.2181 0.7401 0.3562 0.176 Uiso 0.50 calc PR
C21 C 0.2833(5) 0.7870(12) 0.3208(3) 0.057(2) Uani 1 d .
C22 C 0.2306(6) 0.6920(11) 0.2880(3) 0.067(3) Uani 1 d .
H22 H 0.2323 0.5702 0.2897 0.080 Uiso 1 calc R
C23 C 0.1753(6) 0.7705(15) 0.2526(4) 0.089(3) Uani 1 d .
H23 H 0.1394 0.7024 0.2316 0.107 Uiso 1 calc R
C24 C 0.1737(6) 0.9531(18) 0.2487(3) 0.091(3) Uani 1 d .
H24 H 0.1371 1.0073 0.2247 0.109 Uiso 1 calc R
C25 C 0.2263(7) 1.0523(13) 0.2803(4) 0.090(3) Uani 1 d .
H25 H 0.2258 1.1738 0.2774 0.108 Uiso 1 calc R
C26 C 0.2799(6) 0.9730(12) 0.3165(3) 0.073(3) Uani 1 d .
H26 H 0.3142 1.0417 0.3383 0.088 Uiso 1 calc R
C27 C 0.4557(5) 0.7604(14) 0.3383(3) 0.065(3) Uani 1 d .
C28 C 0.4961(7) 0.6608(14) 0.3031(4) 0.093(3) Uani 1 d .
H28 H 0.4769 0.5485 0.2950 0.112 Uiso 1 calc R
C29 C 0.5666(10) 0.729(2) 0.2795(4) 0.128(5) Uani 1 d .
H29 H 0.5919 0.6647 0.2547 0.154 Uiso 1 calc R
C30 C 0.5962(9) 0.892(3) 0.2944(5) 0.132(6) Uani 1 d .
H30 H 0.6440 0.9343 0.2806 0.159 Uiso 1 calc R
C31 C 0.5575(9) 0.9947(16) 0.3292(5) 0.111(4) Uani 1 d .
H31 H 0.5778 1.1059 0.3377 0.134 Uiso 1 calc R
C32 C 0.4873(7) 0.9280(16) 0.3513(3) 0.084(3) Uani 1 d .
H32 H 0.4610 0.9953 0.3750 0.101 Uiso 1 calc R
C33 C 0.1182(8) 0.382(2) 0.3692(4) 0.201(7) Uani 1 d .
H33A H 0.1710 0.3293 0.3617 0.241 Uiso 1 calc R
H33B H 0.1282 0.5065 0.3735 0.241 Uiso 1 calc R

loop_
_atom_site_aniso_label
_atom_site_aniso_U_11
_atom_site_aniso_U_22
_atom_site_aniso_U_33
_atom_site_aniso_U_23
_atom_site_aniso_U_13
_atom_site_aniso_U_12
S1 0.118(2) 0.0569(15) 0.0870(18) -0.0132(13) -0.0044(14) 0.0010(15)
Cl1 0.136(3) 0.147(3) 0.113(2) -0.008(2) -0.0100(19) 0.005(2)
Cl2 0.219(4) 0.189(4) 0.115(3) 0.027(2) -0.022(3) -0.078(3)
P1 0.082(2) 0.0525(15) 0.0513(15) -0.0087(13) 0.0059(13) -0.0037(15)
O1 0.079(9) 0.088(6) 0.051(6) -0.012(5) -0.001(6) -0.002(6)
N1 0.081(7) 0.050(4) 0.046(5) 0.006(4) 0.000(5) -0.002(5)
N2 0.092(8) 0.049(4) 0.054(5) 0.002(4) 0.005(6) -0.012(5)
N3 0.068(9) 0.074(5) 0.074(6) -0.006(5) 0.015(6) 0.004(5)
N4 0.075(9) 0.081(5) 0.074(6) -0.003(4) 0.015(6) 0.005(5)
C1 0.093(11) 0.048(6) 0.057(8) -0.002(6) 0.010(9) -0.011(7)
C2 0.082(10) 0.033(5) 0.057(7) 0.001(5) 0.021(7) -0.012(5)
C3 0.086(10) 0.043(6) 0.054(6) 0.006(4) 0.008(7) -0.004(6)
C4 0.079(11) 0.053(6) 0.063(8) -0.003(5) 0.017(8) -0.001(6)
C5 0.110(11) 0.066(7) 0.063(8) -0.002(6) 0.018(8) 0.001(7)
C6 0.105(11) 0.063(7) 0.044(6) -0.003(5) 0.015(8) -0.010(8)
C7 0.084(10) 0.051(6) 0.047(7) 0.002(6) 0.009(7) -0.006(6)
C8 0.101(10) 0.051(6) 0.055(7) -0.005(5) -0.008(8) -0.009(7)
C9 0.087(10) 0.079(8) 0.079(8) 0.006(6) -0.006(7) -0.001(7)
C10 0.095(10) 0.052(6) 0.073(8) 0.016(6) 0.008(8) 0.006(6)
C11 0.119(11) 0.069(7) 0.047(6) 0.010(5) 0.010(8) -0.004(7)
C12 0.105(11) 0.067(7) 0.052(8) 0.005(5) -0.006(6) 0.005(6)
C13 0.110(10) 0.100(8) 0.106(8) 0.003(7) 0.009(7) 0.019(8)
C14 0.088(12) 0.060(6) 0.073(9) -0.003(6) 0.014(9) 0.002(6)
C15 0.086(11) 0.087(7) 0.070(8) 0.001(6) 0.020(9) -0.002(7)
C16 0.091(11) 0.062(6) 0.102(10) -0.024(7) 0.022(8) 0.000(7)
C17 0.099(12) 0.066(6) 0.082(9) -0.016(7) 0.005(9) -0.013(7)
C18 0.124(13) 0.098(8) 0.063(8) -0.004(6) -0.006(9) -0.004(8)
C19 0.113(12) 0.100(7) 0.070(9) -0.007(6) 0.019(7) 0.007(7)
C20 0.104(10) 0.105(8) 0.138(9) -0.007(7) -0.028(8) -0.018(8)
C21 0.055(7) 0.072(7) 0.044(5) -0.006(5) -0.004(4) -0.015(5)
C22 0.098(8) 0.059(6) 0.045(6) 0.003(6) 0.008(5) 0.001(6)
C23 0.107(10) 0.084(9) 0.074(8) -0.001(6) -0.019(6) -0.009(7)
C24 0.100(10) 0.106(10) 0.065(7) 0.031(7) -0.001(6) 0.012(8)
C25 0.106(9) 0.076(7) 0.086(8) 0.003(7) -0.003(7) 0.002(8)
C26 0.087(9) 0.066(8) 0.067(7) -0.008(5) 0.005(6) -0.014(6)
C27 0.072(8) 0.083(7) 0.039(6) 0.005(5) 0.001(5) -0.013(6)
C28 0.088(10) 0.140(9) 0.051(7) -0.009(7) 0.009(6) 0.014(8)
C29 0.105(14) 0.230(18) 0.050(8) 0.011(10) 0.012(8) 0.018(12)
C30 0.086(12) 0.25(2) 0.059(10) 0.044(11) -0.009(8) -0.021(13)
C31 0.123(13) 0.155(12) 0.054(8) 0.033(8) -0.016(7) -0.049(10)
C32 0.086(9) 0.117(10) 0.050(6) 0.025(7) 0.006(6) -0.025(7)
C33 0.180(14) 0.308(19) 0.113(11) 0.010(12) 0.007(10) -0.106(13)

loop_
_atom_type_symbol
_atom_type_description
_atom_type_scat_dispersion_real
_atom_type_scat_dispersion_imag
_atom_type_scat_source
C C 0.0033 0.0016 'International Tables Vol C Tables 4.2.6.8 and 6.1.1.4'
H H 0.0000 0.0000 'International Tables Vol C Tables 4.2.6.8 and 6.1.1.4'
N N 0.0061 0.0033 'International Tables Vol C Tables 4.2.6.8 and 6.1.1.4'
O O 0.0106 0.0060 'International Tables Vol C Tables 4.2.6.8 and 6.1.1.4'
P P 0.1023 0.0942 'International Tables Vol C Tables 4.2.6.8 and 6.1.1.4'
Cl Cl 0.1484 0.1585 'International Tables Vol C Tables 4.2.6.8 and 6.1.1.4'
S S 0.1246 0.1234 'International Tables Vol C Tables 4.2.6.8 and 6.1.1.4'

loop_
_geom_angle_atom_site_label_1
_geom_angle_atom_site_label_2
_geom_angle_atom_site_label_3
_geom_angle
C27 P1 C21 100.0(4)
C27 P1 C3 107.7(5)
C21 P1 C3 109.9(5)
C27 P1 S1 113.8(4)
C21 P1 S1 112.3(3)
C3 P1 S1 112.4(3)
N2 N1 C2 115.4(9)
N1 N2 C7 116.2(9)
N4 N3 C4 112.7(11)
N3 N4 C14 116.7(11)
O1 C1 C6 119.1(12)
O1 C1 C2 122.7(13)
C6 C1 C2 118.2(12)
N1 C2 C3 116.3(10)
N1 C2 C1 124.4(12)
C3 C2 C1 119.2(11)
C4 C3 C2 120.0(10)
C4 C3 P1 123.4(9)
C2 C3 P1 116.5(9)
C3 C4 N3 119.6(10)
C3 C4 C5 118.4(11)
N3 C4 C5 121.8(12)
C6 C5 C4 120.4(12)
C5 C6 C1 123.4(11)
C12 C7 C8 122.5(10)
C12 C7 N2 122.1(10)
C8 C7 N2 115.4(10)
C7 C8 C9 118.7(9)
C10 C9 C8 121.5(9)
C9 C10 C11 117.8(10)
C9 C10 C13 120.4(11)
C11 C10 C13 121.8(11)
C10 C11 C12 121.7(9)
C7 C12 C11 117.7(9)
C19 C14 C15 117.1(12)
C19 C14 N4 125.7(12)
C15 C14 N4 117.1(12)
C16 C15 C14 119.8(11)
C17 C16 C15 122.9(11)
C16 C17 C18 118.4(11)
C16 C17 C20 121.3(13)
C18 C17 C20 120.2(13)
C17 C18 C19 120.5(11)
C18 C19 C14 121.2(11)
C22 C21 C26 117.2(8)
C22 C21 P1 121.5(7)
C26 C21 P1 121.1(7)
C21 C22 C23 122.4(8)
C22 C23 C24 119.5(9)
C25 C24 C23 119.8(9)
C24 C25 C26 120.4(9)
C25 C26 C21 120.8(8)
C28 C27 C32 118.8(9)
C28 C27 P1 120.4(9)
C32 C27 P1 120.8(9)
C27 C28 C29 120.8(11)
C30 C29 C28 118.1(15)
C29 C30 C31 122.6(16)
C30 C31 C32 118.6(12)
C31 C32 C27 121.0(10)
Cl2 C33 Cl1 120.7(7)

loop_
_geom_bond_atom_site_label_1
_geom_bond_atom_site_label_2
_geom_bond_distance
S1 P1 1.969(3)
Cl1 C33 1.713(11)
Cl2 C33 1.622(11)
P1 C27 1.811(9)
P1 C21 1.817(8)
P1 C3 1.857(9)
O1 C1 1.309(12)
N1 N2 1.287(7)
N1 C2 1.412(9)
N2 C7 1.443(10)
N3 N4 1.257(8)
N3 C4 1.417(10)
N4 C14 1.436(11)
C1 C6 1.379(11)
C1 C2 1.435(12)
C2 C3 1.433(11)
C3 C4 1.398(11)
C4 C5 1.441(12)
C5 C6 1.345(11)
C7 C12 1.372(11)
C7 C8 1.376(10)
C8 C9 1.397(11)
C9 C10 1.380(11)
C10 C11 1.403(11)
C10 C13 1.514(11)
C11 C12 1.405(11)
C14 C19 1.398(12)
C14 C15 1.403(11)
C15 C16 1.379(11)
C16 C17 1.359(12)
C17 C18 1.372(12)
C17 C20 1.520(12)
C18 C19 1.396(12)
C21 C22 1.375(9)
C21 C26 1.424(10)
C22 C23 1.378(10)
C23 C24 1.397(11)
C24 C25 1.373(11)
C25 C26 1.379(10)
C27 C28 1.391(11)
C27 C32 1.409(11)
C28 C29 1.424(14)
C29 C30 1.380(16)
C30 C31 1.385(16)
C31 C32 1.399(12)
